data_9016065
loop_
_publ_author_name
'Montoro, V.'

_publ_section_title
;
 Miscibilita fra gli ossidi salini di ferro e di manganese
 _cod_database_code 1010370
;
_journal_name_full 'Gazzetta Chimica Italiana'
_journal_page_first 728
_journal_page_last 733
_journal_volume 68
_journal_year 1938
_chemical_formula_sum 'Fe1.5 Mn1.5 O4'
_chemical_name_mineral Jacobsite
_space_group_IT_number 227
_symmetry_space_group_name_Hall 'F 4d 2 3 -1d'
_symmetry_space_group_name_H-M 'F d -3 m :1'
_cell_angle_alpha 90
_cell_angle_beta 90
_cell_angle_gamma 90
_cell_length_a 8.501
_cell_length_b 8.501
_cell_length_c 8.501
_cell_formula_units_Z 8
_cell_volume 614.342
_database_code_amcsd 0017296
_exptl_crystal_density_diffrn 4.977
_cod_duplicate_entry 1010370
_cod_original_sg_symbol_H-M 'F d 3 m'
_cod_database_code 9016065

loop_
_space_group_symop_operation_xyz
x,y,z
x,1/2+y,1/2+z
1/2+x,y,1/2+z
1/2+x,1/2+y,z
3/4+z,3/4-x,1/4+y
3/4+z,1/4-x,3/4+y
1/4+z,3/4-x,3/4+y
1/4+z,1/4-x,1/4+y
-y,1/2+z,1/2-x
-y,+z,-x
1/2-y,1/2+z,-x
1/2-y,+z,1/2-x
3/4+x,3/4-y,1/4+z
3/4+x,1/4-y,3/4+z
1/4+x,3/4-y,3/4+z
1/4+x,1/4-y,1/4+z
-z,1/2+x,1/2-y
-z,+x,-y
1/2-z,1/2+x,-y
1/2-z,+x,1/2-y
3/4+y,3/4-z,1/4+x
3/4+y,1/4-z,3/4+x
1/4+y,3/4-z,3/4+x
1/4+y,1/4-z,1/4+x
-x,1/2+y,1/2-z
-x,+y,-z
1/2-x,1/2+y,-z
1/2-x,+y,1/2-z
1/2+x,-z,1/2-y
1/2+x,1/2-z,-y
+x,-z,-y
+x,1/2-z,1/2-y
3/4-z,3/4+y,1/4+x
3/4-z,1/4+y,3/4+x
1/4-z,3/4+y,3/4+x
1/4-z,1/4+y,1/4+x
1/2+y,-x,1/2-z
1/2+y,1/2-x,-z
+y,-x,-z
+y,1/2-x,1/2-z
3/4-x,3/4+z,1/4+y
3/4-x,1/4+z,3/4+y
1/4-x,3/4+z,3/4+y
1/4-x,1/4+z,1/4+y
1/2+z,-y,1/2-x
1/2+z,1/2-y,-x
+z,-y,-x
+z,1/2-y,1/2-x
3/4-y,3/4+x,1/4+z
3/4-y,1/4+x,3/4+z
1/4-y,3/4+x,3/4+z
1/4-y,1/4+x,1/4+z
x,1/2+z,1/2+y
x,+z,+y
1/2+x,1/2+z,+y
1/2+x,+z,1/2+y
1/4-z,3/4-y,3/4-x
1/4-z,1/4-y,1/4-x
3/4-z,3/4-y,1/4-x
3/4-z,1/4-y,3/4-x
y,1/2+x,1/2+z
y,+x,+z
1/2+y,1/2+x,+z
1/2+y,+x,1/2+z
1/4-x,3/4-z,3/4-y
1/4-x,1/4-z,1/4-y
3/4-x,3/4-z,1/4-y
3/4-x,1/4-z,3/4-y
z,1/2+y,1/2+x
z,+y,+x
1/2+z,1/2+y,+x
1/2+z,+y,1/2+x
1/4-y,3/4-x,3/4-z
1/4-y,1/4-x,1/4-z
3/4-y,3/4-x,1/4-z
3/4-y,1/4-x,3/4-z
3/4+z,1/4+x,3/4-y
3/4+z,3/4+x,1/4-y
1/4+z,1/4+x,1/4-y
1/4+z,3/4+x,3/4-y
-y,1/2-z,1/2+x
-y,-z,+x
1/2-y,1/2-z,+x
1/2-y,-z,1/2+x
3/4+x,1/4+y,3/4-z
3/4+x,3/4+y,1/4-z
1/4+x,1/4+y,1/4-z
1/4+x,3/4+y,3/4-z
-z,1/2-x,1/2+y
-z,-x,+y
1/2-z,1/2-x,+y
1/2-z,-x,1/2+y
3/4+y,1/4+z,3/4-x
3/4+y,3/4+z,1/4-x
1/4+y,1/4+z,1/4-x
1/4+y,3/4+z,3/4-x
-x,1/2-y,1/2+z
-x,-y,+z
1/2-x,1/2-y,+z
1/2-x,-y,1/2+z
1/4-z,3/4+x,3/4+y
1/4-z,1/4+x,1/4+y
3/4-z,3/4+x,1/4+y
3/4-z,1/4+x,3/4+y
y,-z,-x
y,1/2-z,1/2-x
1/2+y,-z,1/2-x
1/2+y,1/2-z,-x
1/4-x,3/4+y,3/4+z
1/4-x,1/4+y,1/4+z
3/4-x,3/4+y,1/4+z
3/4-x,1/4+y,3/4+z
z,-x,-y
z,1/2-x,1/2-y
1/2+z,-x,1/2-y
1/2+z,1/2-x,-y
1/4-y,3/4+z,3/4+x
1/4-y,1/4+z,1/4+x
3/4-y,3/4+z,1/4+x
3/4-y,1/4+z,3/4+x
x,-y,-z
x,1/2-y,1/2-z
1/2+x,-y,1/2-z
1/2+x,1/2-y,-z
1/2-x,1/2+z,-y
1/2-x,+z,1/2-y
-x,1/2+z,1/2-y
-x,+z,-y
1/4+z,3/4-y,3/4+x
1/4+z,1/4-y,1/4+x
3/4+z,3/4-y,1/4+x
3/4+z,1/4-y,3/4+x
1/2-y,1/2+x,-z
1/2-y,+x,1/2-z
-y,1/2+x,1/2-z
-y,+x,-z
1/4+x,3/4-z,3/4+y
1/4+x,1/4-z,1/4+y
3/4+x,3/4-z,1/4+y
3/4+x,1/4-z,3/4+y
1/2-z,1/2+y,-x
1/2-z,+y,1/2-x
-z,1/2+y,1/2-x
-z,+y,-x
1/4+y,3/4-x,3/4+z
1/4+y,1/4-x,1/4+z
3/4+y,3/4-x,1/4+z
3/4+y,1/4-x,3/4+z
-x,-z,y
-x,1/2-z,1/2+y
1/2-x,-z,1/2+y
1/2-x,1/2-z,y
3/4+z,3/4+y,1/4-x
3/4+z,1/4+y,3/4-x
1/4+z,3/4+y,3/4-x
1/4+z,1/4+y,1/4-x
-y,-x,z
-y,1/2-x,1/2+z
1/2-y,-x,1/2+z
1/2-y,1/2-x,z
3/4+x,3/4+z,1/4-y
3/4+x,1/4+z,3/4-y
1/4+x,3/4+z,3/4-y
1/4+x,1/4+z,1/4-y
-z,-y,x
-z,1/2-y,1/2+x
1/2-z,-y,1/2+x
1/2-z,1/2-y,x
3/4+y,3/4+x,1/4-z
3/4+y,1/4+x,3/4-z
1/4+y,3/4+x,3/4-z
1/4+y,1/4+x,1/4-z
1/4-z,1/4-x,1/4-y
1/4-z,3/4-x,3/4-y
3/4-z,1/4-x,3/4-y
3/4-z,3/4-x,1/4-y
y,z,x
y,1/2+z,1/2+x
1/2+y,z,1/2+x
1/2+y,1/2+z,x
1/4-x,1/4-y,1/4-z
1/4-x,3/4-y,3/4-z
3/4-x,1/4-y,3/4-z
3/4-x,3/4-y,1/4-z
z,x,y
z,1/2+x,1/2+y
1/2+z,x,1/2+y
1/2+z,1/2+x,y
1/4-y,1/4-z,1/4-x
1/4-y,3/4-z,3/4-x
3/4-y,1/4-z,3/4-x
3/4-y,3/4-z,1/4-x

loop_
_atom_site_label
_atom_site_fract_x
_atom_site_fract_y
_atom_site_fract_z
_atom_site_occupancy
Fe1 0.62500 0.62500 0.62500 0.25000
Fe2 0.62500 0.62500 0.62500 0.25000
Fe3 0.00000 0.00000 0.00000 0.50000
Mn1 0.62500 0.62500 0.62500 0.25000
Mn2 0.62500 0.62500 0.62500 0.25000
Mn3 0.00000 0.00000 0.00000 0.50000
O1 0.37500 0.37500 0.37500 1.00000

loop_
_cod_related_entry_id
_cod_related_entry_database
_cod_related_entry_code
1 AMCSD 0017296
